data_7120631
loop_
_publ_author_name
'Singh, Sukhdev'
'Butani, Himanshu H.'
'Vachhani, Dipak D.'
'shah, Anamik'
'V. Van der Eycken, erik'

_publ_section_title
;
 Ruthenium-catalysed one-pot regio- and diastereoselective synthesis of
 pyrrolo[1,2-a]indoles via cascade C-H functionalization/annulation
;
_journal_name_full 'Chem. Commun.'
_journal_paper_doi 10.1039/C7CC06276A
_journal_year 2017
_chemical_absolute_configuration unk
_chemical_formula_moiety 'C20 H17 N O3'
_chemical_formula_sum 'C20 H17 N O3'
_chemical_formula_weight 319.35
_chemical_name_systematic 'pyrrolo indoles'
_space_group_IT_number 14
_symmetry_cell_setting monoclinic
_symmetry_space_group_name_Hall '-P 2ybc'
_symmetry_space_group_name_H-M 'P 1 21/c 1'
_atom_sites_solution_hydrogens geom
_atom_sites_solution_primary direct
_atom_sites_solution_secondary difmap
_audit_creation_method SHELXL-97
_audit_update_record
;
2017-08-06 deposited with the CCDC.
2017-09-11 downloaded from the CCDC.
;
_cell_angle_alpha 90.00
_cell_angle_beta 113.213(3)
_cell_angle_gamma 90.00
_cell_formula_units_Z 4
_cell_length_a 11.1210(3)
_cell_length_b 16.8340(12)
_cell_length_c 9.3410(7)
_cell_measurement_reflns_used 24.71
_cell_measurement_temperature 200(2)
_cell_measurement_theta_max 2721
_cell_measurement_theta_min 2.33
_cell_volume 1607.17(18)
_computing_cell_refinement 'DENZO HKL2000 (Otwinowski & Minor 1997)'
_computing_data_collection 'Collect (Nonius, 2006)'
_computing_data_reduction 'DENZO HKL2000 (Otwinowski & Minor 1997)'
_computing_molecular_graphics 'Mercury 3.7'
_computing_structure_refinement 'SHELXL-97 (Sheldrick, 1997)'
_computing_structure_solution 'SHELXS-97 (Sheldrick, 1990)'
_diffrn_ambient_temperature 200(2)
_diffrn_detector_area_resol_mean 95
_diffrn_measured_fraction_theta_full 0.985
_diffrn_measured_fraction_theta_max 0.985
_diffrn_measurement_device_type 'Nonius KappaCCD'
_diffrn_measurement_method 'phi- and omega-scans'
_diffrn_radiation_monochromator graphite
_diffrn_radiation_source 'fine-focus sealed tube'
_diffrn_radiation_type MoK\a
_diffrn_radiation_wavelength 0.71073
_diffrn_reflns_av_R_equivalents 0.0570
_diffrn_reflns_av_sigmaI/netI 0.0330
_diffrn_reflns_limit_h_max 12
_diffrn_reflns_limit_h_min -13
_diffrn_reflns_limit_k_max 0
_diffrn_reflns_limit_k_min -19
_diffrn_reflns_limit_l_max 10
_diffrn_reflns_limit_l_min 0
_diffrn_reflns_number 2697
_diffrn_reflns_theta_full 24.71
_diffrn_reflns_theta_max 24.71
_diffrn_reflns_theta_min 2.33
_diffrn_standards_decay_% none
_diffrn_standards_interval_count none
_diffrn_standards_interval_time none
_diffrn_standards_number none
_exptl_absorpt_coefficient_mu 0.089
_exptl_absorpt_correction_T_max 0.9768
_exptl_absorpt_correction_T_min 0.9612
_exptl_absorpt_correction_type multi-scan
_exptl_absorpt_process_details
;  
'HKL Denzo and Scalepack (Otwinowski & Minor 1997)'   
;
_exptl_crystal_colour colorless
_exptl_crystal_density_diffrn 1.320
_exptl_crystal_density_method 'not measured'
_exptl_crystal_description prism
_exptl_crystal_F_000 672
_exptl_crystal_size_max 0.33
_exptl_crystal_size_mid 0.21
_exptl_crystal_size_min 0.15
_refine_diff_density_max 0.258
_refine_diff_density_min -0.212
_refine_diff_density_rms 0.031
_refine_ls_extinction_method none
_refine_ls_goodness_of_fit_ref 1.127
_refine_ls_hydrogen_treatment constr
_refine_ls_matrix_type full
_refine_ls_number_parameters 218
_refine_ls_number_reflns 2697
_refine_ls_number_restraints 0
_refine_ls_restrained_S_all 1.127
_refine_ls_R_factor_all 0.0650
_refine_ls_R_factor_gt 0.0548
_refine_ls_shift/su_max 0.001
_refine_ls_shift/su_mean 0.000
_refine_ls_structure_factor_coef Fsqd
_refine_ls_weighting_details 'calc w=1/[\s^2^(Fo^2^)+(0.0327P)^2^+0.7575P] where P=(Fo^2^+2Fc^2^)/3'
_refine_ls_weighting_scheme calc
_refine_ls_wR_factor_gt 0.1104
_refine_ls_wR_factor_ref 0.1142
_reflns_number_gt 2351
_reflns_number_total 2697
_reflns_threshold_expression >2sigma(I)
_cod_data_source_file c7cc06276a2.cif
_cod_data_source_block Sukhdev1
_cod_original_cell_volume 1607.17(17)
_cod_original_sg_symbol_H-M 'P 21/c '
_cod_database_code 7120631

loop_
_symmetry_equiv_pos_as_xyz
'x, y, z'
'-x, y+1/2, -z+1/2'
'-x, -y, -z'
'x, -y-1/2, z-1/2'

loop_
_atom_site_label
_atom_site_type_symbol
_atom_site_fract_x
_atom_site_fract_y
_atom_site_fract_z
_atom_site_U_iso_or_equiv
_atom_site_adp_type
_atom_site_occupancy
_atom_site_symmetry_multiplicity
_atom_site_calc_flag
_atom_site_refinement_flags
O1 O 0.96767(14) 0.83916(9) 0.61703(17) 0.0528(4) Uani 1 1 d .
O2 O 0.7119(2) 1.16617(12) 0.7604(2) 0.0902(7) Uani 1 1 d .
O3 O 0.85941(14) 1.14006(8) 0.99473(16) 0.0510(4) Uani 1 1 d .
N1 N 1.01780(15) 0.96954(9) 0.69069(17) 0.0379(4) Uani 1 1 d .
C1 C 1.15081(18) 0.98472(12) 0.7313(2) 0.0381(5) Uani 1 1 d .
C2 C 1.2513(2) 0.93494(13) 0.7339(2) 0.0453(5) Uani 1 1 d .
H2 H 1.2360 0.8808 0.7038 0.054 Uiso 1 1 calc R
C3 C 1.3748(2) 0.96839(14) 0.7826(2) 0.0504(5) Uani 1 1 d .
H3 H 1.4463 0.9365 0.7858 0.060 Uiso 1 1 calc R
C4 C 1.3964(2) 1.04769(14) 0.8270(2) 0.0498(5) Uani 1 1 d .
H4 H 1.4823 1.0688 0.8593 0.060 Uiso 1 1 calc R
C5 C 1.2967(2) 1.09632(13) 0.8253(2) 0.0457(5) Uani 1 1 d .
H5 H 1.3130 1.1503 0.8564 0.055 Uiso 1 1 calc R
C6 C 1.17040(19) 1.06464(12) 0.7768(2) 0.0389(5) Uani 1 1 d .
C7 C 1.04534(19) 1.09744(12) 0.7624(2) 0.0428(5) Uani 1 1 d .
H7 H 1.0292 1.1504 0.7851 0.051 Uiso 1 1 calc R
C8 C 0.95636(18) 1.03853(12) 0.7107(2) 0.0385(4) Uani 1 1 d .
C9 C 0.81524(19) 1.02103(12) 0.6759(2) 0.0414(5) Uani 1 1 d .
H9 H 0.7591 1.0580 0.5927 0.050 Uiso 1 1 calc R
C10 C 0.79801(18) 0.93482(12) 0.6086(2) 0.0401(5) Uani 1 1 d .
H10 H 0.7514 0.9401 0.4931 0.048 Uiso 1 1 calc R
C11 C 0.93516(19) 0.90519(12) 0.6384(2) 0.0409(5) Uani 1 1 d .
C12 C 0.7852(2) 1.03218(12) 0.8218(2) 0.0455(5) Uani 1 1 d .
H12A H 0.7003 1.0070 0.8054 0.055 Uiso 1 1 calc R
H12B H 0.8540 1.0062 0.9122 0.055 Uiso 1 1 calc R
C13 C 0.77995(19) 1.11914(13) 0.8543(2) 0.0453(5) Uani 1 1 d .
C14 C 0.8565(3) 1.22279(13) 1.0350(3) 0.0626(6) Uani 1 1 d .
H14A H 0.9171 1.2313 1.1433 0.094 Uiso 1 1 calc R
H14B H 0.7676 1.2372 1.0231 0.094 Uiso 1 1 calc R
H14C H 0.8827 1.2559 0.9660 0.094 Uiso 1 1 calc R
C15 C 0.71788(18) 0.87792(12) 0.6605(2) 0.0383(5) Uani 1 1 d .
C16 C 0.7722(2) 0.83717(12) 0.8011(2) 0.0451(5) Uani 1 1 d .
H16 H 0.8621 0.8442 0.8657 0.054 Uiso 1 1 calc R
C17 C 0.6963(2) 0.78641(13) 0.8476(2) 0.0499(5) Uani 1 1 d .
H17 H 0.7342 0.7588 0.9437 0.060 Uiso 1 1 calc R
C18 C 0.5656(2) 0.77604(13) 0.7542(3) 0.0534(6) Uani 1 1 d .
H18 H 0.5132 0.7416 0.7862 0.064 Uiso 1 1 calc R
C19 C 0.5115(2) 0.81587(14) 0.6145(3) 0.0541(6) Uani 1 1 d .
H19 H 0.4217 0.8085 0.5498 0.065 Uiso 1 1 calc R
C20 C 0.58702(19) 0.86643(12) 0.5679(2) 0.0448(5) Uani 1 1 d .
H20 H 0.5487 0.8936 0.4712 0.054 Uiso 1 1 calc R

loop_
_atom_site_aniso_label
_atom_site_aniso_U_11
_atom_site_aniso_U_22
_atom_site_aniso_U_33
_atom_site_aniso_U_23
_atom_site_aniso_U_13
_atom_site_aniso_U_12
O1 0.0530(9) 0.0503(10) 0.0596(9) -0.0146(7) 0.0271(7) -0.0023(7)
O2 0.0947(14) 0.0773(13) 0.0642(11) -0.0055(10) -0.0056(10) 0.0377(11)
O3 0.0609(9) 0.0403(9) 0.0464(8) 0.0007(6) 0.0154(7) 0.0059(7)
N1 0.0386(9) 0.0393(9) 0.0391(9) 0.0000(7) 0.0189(7) 0.0001(7)
C1 0.0386(11) 0.0467(12) 0.0312(9) 0.0029(8) 0.0162(8) -0.0009(9)
C2 0.0450(12) 0.0487(12) 0.0437(11) -0.0012(9) 0.0192(9) 0.0041(10)
C3 0.0400(12) 0.0660(15) 0.0454(12) 0.0010(10) 0.0170(9) 0.0065(11)
C4 0.0396(12) 0.0676(16) 0.0407(11) -0.0006(10) 0.0141(9) -0.0046(11)
C5 0.0473(12) 0.0516(13) 0.0401(11) 0.0001(9) 0.0195(9) -0.0071(10)
C6 0.0427(11) 0.0438(11) 0.0332(9) 0.0051(8) 0.0182(8) -0.0006(9)
C7 0.0478(12) 0.0389(11) 0.0472(11) 0.0049(9) 0.0246(9) 0.0018(9)
C8 0.0405(11) 0.0423(11) 0.0365(10) 0.0059(8) 0.0193(8) 0.0034(9)
C9 0.0400(11) 0.0462(12) 0.0393(10) 0.0060(8) 0.0171(8) 0.0047(9)
C10 0.0386(11) 0.0495(12) 0.0318(9) -0.0008(8) 0.0133(8) -0.0016(9)
C11 0.0453(12) 0.0466(12) 0.0338(10) -0.0035(8) 0.0186(8) -0.0021(10)
C12 0.0458(12) 0.0467(12) 0.0495(12) -0.0018(9) 0.0247(9) -0.0030(9)
C13 0.0386(11) 0.0519(13) 0.0460(12) 0.0034(10) 0.0173(9) 0.0089(10)
C14 0.0764(17) 0.0409(13) 0.0625(14) -0.0044(11) 0.0188(12) 0.0069(12)
C15 0.0394(11) 0.0420(11) 0.0353(10) -0.0053(8) 0.0167(8) -0.0015(9)
C16 0.0462(12) 0.0466(12) 0.0408(11) -0.0023(9) 0.0152(9) -0.0019(9)
C17 0.0624(15) 0.0419(12) 0.0495(12) 0.0015(9) 0.0264(11) -0.0002(10)
C18 0.0593(15) 0.0421(12) 0.0704(15) -0.0065(11) 0.0379(12) -0.0101(11)
C19 0.0413(12) 0.0569(14) 0.0642(14) -0.0082(11) 0.0210(10) -0.0069(10)
C20 0.0404(11) 0.0514(13) 0.0417(11) -0.0035(9) 0.0151(9) 0.0004(9)

loop_
_atom_type_symbol
_atom_type_description
_atom_type_scat_dispersion_real
_atom_type_scat_dispersion_imag
_atom_type_scat_source
O O 0.0106 0.0060 'International Tables Vol C Tables 4.2.6.8 and 6.1.1.4'
N N 0.0061 0.0033 'International Tables Vol C Tables 4.2.6.8 and 6.1.1.4'
C C 0.0033 0.0016 'International Tables Vol C Tables 4.2.6.8 and 6.1.1.4'
H H 0.0000 0.0000 'International Tables Vol C Tables 4.2.6.8 and 6.1.1.4'

loop_
_geom_angle_atom_site_label_1
_geom_angle_atom_site_label_2
_geom_angle_atom_site_label_3
_geom_angle
C13 O3 C14 116.40(17)
C11 N1 C8 114.04(16)
C11 N1 C1 136.52(17)
C8 N1 C1 109.43(15)
C2 C1 N1 130.70(19)
C2 C1 C6 123.08(18)
N1 C1 C6 106.21(16)
C3 C2 C1 116.6(2)
C3 C2 H2 121.7
C1 C2 H2 121.7
C2 C3 C4 121.4(2)
C2 C3 H3 119.3
C4 C3 H3 119.3
C5 C4 C3 121.7(2)
C5 C4 H4 119.1
C3 C4 H4 119.1
C4 C5 C6 118.6(2)
C4 C5 H5 120.7
C6 C5 H5 120.7
C5 C6 C1 118.68(18)
C5 C6 C7 133.38(19)
C1 C6 C7 107.94(17)
C8 C7 C6 107.11(18)
C8 C7 H7 126.4
C6 C7 H7 126.4
C7 C8 N1 109.31(17)
C7 C8 C9 141.14(18)
N1 C8 C9 109.43(16)
C8 C9 C12 110.96(16)
C8 C9 C10 102.79(15)
C12 C9 C10 115.78(16)
C8 C9 H9 109.0
C12 C9 H9 109.0
C10 C9 H9 109.0
C15 C10 C11 114.09(17)
C15 C10 C9 116.99(15)
C11 C10 C9 105.99(15)
C15 C10 H10 106.4
C11 C10 H10 106.4
C9 C10 H10 106.4
O1 C11 N1 125.39(19)
O1 C11 C10 127.89(18)
N1 C11 C10 106.68(17)
C13 C12 C9 109.77(17)
C13 C12 H12A 109.7
C9 C12 H12A 109.7
C13 C12 H12B 109.7
C9 C12 H12B 109.7
H12A C12 H12B 108.2
O2 C13 O3 122.4(2)
O2 C13 C12 123.9(2)
O3 C13 C12 113.62(17)
O3 C14 H14A 109.5
O3 C14 H14B 109.5
H14A C14 H14B 109.5
O3 C14 H14C 109.5
H14A C14 H14C 109.5
H14B C14 H14C 109.5
C20 C15 C16 118.71(18)
C20 C15 C10 119.74(17)
C16 C15 C10 121.54(17)
C17 C16 C15 120.5(2)
C17 C16 H16 119.7
C15 C16 H16 119.7
C18 C17 C16 120.0(2)
C18 C17 H17 120.0
C16 C17 H17 120.0
C19 C18 C17 119.7(2)
C19 C18 H18 120.2
C17 C18 H18 120.2
C18 C19 C20 120.4(2)
C18 C19 H19 119.8
C20 C19 H19 119.8
C19 C20 C15 120.6(2)
C19 C20 H20 119.7
C15 C20 H20 119.7

loop_
_geom_bond_atom_site_label_1
_geom_bond_atom_site_label_2
_geom_bond_distance
O1 C11 1.210(2)
O2 C13 1.203(3)
O3 C13 1.308(2)
O3 C14 1.446(3)
N1 C11 1.380(2)
N1 C8 1.397(2)
N1 C1 1.398(2)
C1 C2 1.389(3)
C1 C6 1.402(3)
C2 C3 1.385(3)
C2 H2 0.9500
C3 C4 1.390(3)
C3 H3 0.9500
C4 C5 1.373(3)
C4 H4 0.9500
C5 C6 1.400(3)
C5 H5 0.9500
C6 C7 1.453(3)
C7 C8 1.349(3)
C7 H7 0.9500
C8 C9 1.501(3)
C9 C12 1.537(3)
C9 C10 1.563(3)
C9 H9 1.0000
C10 C15 1.512(3)
C10 C11 1.523(3)
C10 H10 1.0000
C12 C13 1.501(3)
C12 H12A 0.9900
C12 H12B 0.9900
C14 H14A 0.9800
C14 H14B 0.9800
C14 H14C 0.9800
C15 C20 1.383(3)
C15 C16 1.391(3)
C16 C17 1.386(3)
C16 H16 0.9500
C17 C18 1.380(3)
C17 H17 0.9500
C18 C19 1.377(3)
C18 H18 0.9500
C19 C20 1.381(3)
C19 H19 0.9500
C20 H20 0.9500
